data_4022435
loop_
_publ_author_name
'Benoit Guay'
'Pierre Deslongchamps'

_publ_section_title
;
 Cascade Polycyclization: Exploration of a Convergent Route
 to Access Various Tricyclic and Tetracyclic Products
 Related to Sterols
;
_journal_name_full 'Journal of Organic Chemistry'
_journal_page_first 6140
_journal_page_last 6148
_journal_paper_doi 10.1021/jo034280n
_journal_volume 68
_journal_year 2003
_chemical_formula_sum 'C21 H28 O7'
_chemical_formula_weight 392.43
_chemical_name_systematic
;
 ?
;
_space_group_IT_number 61
_symmetry_cell_setting orthorhombic
_symmetry_space_group_name_Hall '-P 2ac 2ab'
_symmetry_space_group_name_H-M 'P b c a'
_atom_sites_solution_hydrogens geom
_atom_sites_solution_primary direct
_atom_sites_solution_secondary difmap
_audit_creation_method SHELXL-97
_cell_angle_alpha 90.00
_cell_angle_beta 90.00
_cell_angle_gamma 90.00
_cell_formula_units_Z 8
_cell_length_a 9.836
_cell_length_b 15.162
_cell_length_c 25.822
_cell_measurement_temperature 293(2)
_cell_volume 3851.0
_computing_structure_refinement 'SHELXL-97 (Sheldrick, 1997)'
_diffrn_ambient_temperature 293(2)
_diffrn_measured_fraction_theta_full 0.972
_diffrn_measured_fraction_theta_max 0.972
_diffrn_radiation_monochromator graphite
_diffrn_radiation_source 'fine-focus sealed tube'
_diffrn_radiation_wavelength 1.54060
_diffrn_reflns_av_R_equivalents 0.0000
_diffrn_reflns_av_sigmaI/netI 0.0660
_diffrn_reflns_limit_h_max 10
_diffrn_reflns_limit_h_min 0
_diffrn_reflns_limit_k_max 17
_diffrn_reflns_limit_k_min 0
_diffrn_reflns_limit_l_max 29
_diffrn_reflns_limit_l_min 0
_diffrn_reflns_number 2782
_diffrn_reflns_theta_full 59.98
_diffrn_reflns_theta_max 59.98
_diffrn_reflns_theta_min 3.42
_exptl_absorpt_coefficient_mu 0.838
_exptl_crystal_density_diffrn 1.354
_exptl_crystal_density_method 'not measured'
_exptl_crystal_F_000 1680
_refine_diff_density_max 0.319
_refine_diff_density_min -0.294
_refine_diff_density_rms 0.059
_refine_ls_extinction_method none
_refine_ls_goodness_of_fit_ref 0.953
_refine_ls_hydrogen_treatment mixed
_refine_ls_matrix_type full
_refine_ls_number_parameters 253
_refine_ls_number_reflns 2782
_refine_ls_number_restraints 0
_refine_ls_restrained_S_all 0.953
_refine_ls_R_factor_all 0.1560
_refine_ls_R_factor_gt 0.0834
_refine_ls_shift/su_max 0.175
_refine_ls_shift/su_mean 0.024
_refine_ls_structure_factor_coef Fsqd
_refine_ls_weighting_details 'calc w=1/[\s^2^(Fo^2^)+(0.2000P)^2^+0.0000P] where P=(Fo^2^+2Fc^2^)/3'
_refine_ls_weighting_scheme calc
_refine_ls_wR_factor_gt 0.2403
_refine_ls_wR_factor_ref 0.3119
_reflns_number_gt 1424
_reflns_number_total 2782
_reflns_threshold_expression >2sigma(I)
_cod_data_source_file jo034280nsi20030611_112520_8.cif
_cod_data_source_block ben1616
_cod_database_code 4022435

loop_
_symmetry_equiv_pos_as_xyz
'x, y, z'
'-x+1/2, y+1/2, z'
'x, -y+1/2, z+1/2'
'-x+1/2, -y, z+1/2'
'-x, -y, -z'
'x-1/2, -y-1/2, -z'
'-x, y-1/2, -z-1/2'
'x-1/2, y, -z-1/2'

loop_
_atom_site_label
_atom_site_type_symbol
_atom_site_fract_x
_atom_site_fract_y
_atom_site_fract_z
_atom_site_U_iso_or_equiv
_atom_site_adp_type
_atom_site_occupancy
_atom_site_symmetry_multiplicity
_atom_site_calc_flag
_atom_site_refinement_flags
C1 C 0.9788(7) -0.0043(5) 0.1109(3) 0.0655(18) Uani 1 1 d .
C2 C 0.8418(7) -0.0074(5) 0.1373(3) 0.072(2) Uani 1 1 d .
H2A H 0.8465 0.0243 0.1699 0.086 Uiso 1 1 calc R
H2B H 0.8179 -0.0681 0.1446 0.086 Uiso 1 1 calc R
C3 C 0.7331(8) 0.0340(5) 0.1029(3) 0.076(2) Uani 1 1 d .
H3A H 0.6471 0.0348 0.1212 0.091 Uiso 1 1 calc R
H3B H 0.7219 -0.0014 0.0719 0.091 Uiso 1 1 calc R
C4 C 0.7715(7) 0.1269(4) 0.0879(2) 0.0592(17) Uani 1 1 d .
C5 C 0.9119(6) 0.1333(4) 0.0628(2) 0.0570(16) Uani 1 1 d .
H5 H 0.9054 0.1034 0.0292 0.068 Uiso 1 1 calc R
C6 C 0.9496(7) 0.2291(4) 0.0514(2) 0.0619(17) Uani 1 1 d .
H6A H 1.0258 0.2299 0.0275 0.074 Uiso 1 1 calc R
H6B H 0.8734 0.2575 0.0343 0.074 Uiso 1 1 calc R
C7 C 0.9869(7) 0.2817(5) 0.0988(2) 0.0619(18) Uani 1 1 d .
C8 C 1.0975(7) 0.2411(4) 0.1328(2) 0.0560(16) Uani 1 1 d .
C9 C 1.0624(6) 0.1426(4) 0.1432(2) 0.0515(15) Uani 1 1 d .
H9 H 0.9770 0.1446 0.1627 0.062 Uiso 1 1 calc R
C10 C 1.0269(6) 0.0873(4) 0.0930(2) 0.0569(17) Uani 1 1 d .
C11 C 1.1634(7) 0.0983(5) 0.1802(2) 0.069(2) Uani 1 1 d .
H11A H 1.1391 0.0368 0.1849 0.083 Uiso 1 1 calc R
H11B H 1.2543 0.1007 0.1657 0.083 Uiso 1 1 calc R
C12 C 1.1608(9) 0.1459(5) 0.2324(3) 0.083(2) Uani 1 1 d .
H12A H 1.0714 0.1403 0.2479 0.100 Uiso 1 1 calc R
H12B H 1.2266 0.1194 0.2556 0.100 Uiso 1 1 calc R
C13 C 1.1943(8) 0.2422(6) 0.2247(2) 0.083(2) Uani 1 1 d .
H13A H 1.2868 0.2472 0.2120 0.100 Uiso 1 1 calc R
H13B H 1.1900 0.2720 0.2579 0.100 Uiso 1 1 calc R
C14 C 1.0977(7) 0.2892(4) 0.1864(2) 0.0645(18) Uani 1 1 d .
H14 H 1.0055 0.2850 0.2006 0.077 Uiso 1 1 calc R
C15 C 1.1353(9) 0.3873(5) 0.1842(3) 0.086(2) Uani 1 1 d .
H15A H 1.2297 0.3936 0.1944 0.103 Uiso 1 1 calc R
H15B H 1.1278 0.4070 0.1486 0.103 Uiso 1 1 calc R
C16 C 1.0541(14) 0.4451(9) 0.2162(5) 0.176(7) Uani 1 1 d .
H16 H 1.0686 0.5055 0.2132 0.211 Uiso 1 1 calc R
C17 C 1.1460(7) 0.0702(4) 0.0556(3) 0.0634(18) Uani 1 1 d .
C18 C 1.3666(7) 0.0202(6) 0.0453(3) 0.084(2) Uani 1 1 d .
H18A H 1.4451 0.0042 0.0652 0.127 Uiso 1 1 calc R
H18B H 1.3892 0.0679 0.0225 0.127 Uiso 1 1 calc R
H18C H 1.3371 -0.0296 0.0253 0.127 Uiso 1 1 calc R
C19 C 0.6024(8) 0.2312(6) 0.0757(3) 0.086(2) Uani 1 1 d .
H19A H 0.5053 0.2265 0.0697 0.103 Uiso 1 1 calc R
H19B H 0.6341 0.2871 0.0620 0.103 Uiso 1 1 calc R
C20 C 0.6334(8) 0.2243(6) 0.1318(3) 0.078(2) Uani 1 1 d .
H20A H 0.6368 0.2820 0.1479 0.094 Uiso 1 1 calc R
H20B H 0.5663 0.1884 0.1495 0.094 Uiso 1 1 calc R
C21 C 1.2333(8) 0.2557(5) 0.1047(3) 0.074(2) Uani 1 1 d .
H21A H 1.3060 0.2319 0.1252 0.111 Uiso 1 1 calc R
H21B H 1.2477 0.3177 0.0996 0.111 Uiso 1 1 calc R
H21C H 1.2311 0.2265 0.0717 0.111 Uiso 1 1 calc R
O1 O 1.0411(6) -0.0706(4) 0.1006(2) 0.0909(17) Uani 1 1 d .
O2 O 0.6725(4) 0.1599(3) 0.05225(16) 0.0674(13) Uani 1 1 d .
O3 O 0.7638(5) 0.1829(3) 0.13223(14) 0.0594(12) Uani 1 1 d .
O4 O 0.9334(6) 0.3514(3) 0.1082(2) 0.0866(16) Uani 1 1 d .
O5 O 0.9717(13) 0.4217(7) 0.2457(5) 0.254(7) Uani 1 1 d .
O6 O 1.1353(5) 0.0745(4) 0.00957(16) 0.0825(16) Uani 1 1 d .
O7 O 1.2605(5) 0.0469(3) 0.07913(16) 0.0724(14) Uani 1 1 d .

loop_
_atom_site_aniso_label
_atom_site_aniso_U_11
_atom_site_aniso_U_22
_atom_site_aniso_U_33
_atom_site_aniso_U_23
_atom_site_aniso_U_13
_atom_site_aniso_U_12
C1 0.066(5) 0.063(4) 0.067(4) 0.003(4) -0.004(4) 0.003(4)
C2 0.074(5) 0.054(4) 0.087(5) 0.006(4) 0.005(4) -0.005(4)
C3 0.086(5) 0.072(5) 0.069(4) -0.010(4) 0.003(4) -0.004(4)
C4 0.062(4) 0.071(4) 0.045(3) -0.008(3) 0.001(3) 0.002(3)
C5 0.061(4) 0.070(4) 0.041(3) -0.007(3) -0.003(3) -0.003(3)
C6 0.068(4) 0.071(4) 0.046(3) 0.009(3) 0.003(3) 0.005(3)
C7 0.058(4) 0.066(4) 0.062(4) 0.005(3) 0.018(3) 0.004(4)
C8 0.066(4) 0.060(4) 0.042(3) 0.002(3) 0.006(3) -0.004(3)
C9 0.062(4) 0.054(4) 0.039(3) 0.001(3) 0.004(3) 0.005(3)
C10 0.055(4) 0.070(4) 0.045(3) -0.008(3) 0.001(3) 0.005(3)
C11 0.081(5) 0.083(5) 0.044(3) 0.000(3) -0.009(3) 0.008(4)
C12 0.112(6) 0.089(6) 0.048(4) 0.005(4) -0.008(4) 0.003(5)
C13 0.093(6) 0.111(7) 0.045(4) -0.015(4) -0.003(4) -0.006(5)
C14 0.067(4) 0.072(4) 0.054(4) -0.012(3) 0.008(3) -0.010(4)
C15 0.104(6) 0.082(5) 0.073(5) -0.016(4) 0.001(5) -0.022(5)
C16 0.200(13) 0.136(10) 0.192(13) -0.054(9) 0.133(11) -0.060(9)
C17 0.076(5) 0.068(4) 0.047(4) -0.014(3) -0.009(4) 0.009(4)
C18 0.072(5) 0.109(6) 0.072(5) -0.011(5) 0.006(4) 0.019(5)
C19 0.094(6) 0.110(6) 0.053(4) 0.005(4) -0.005(4) 0.032(5)
C20 0.085(5) 0.091(6) 0.058(4) 0.000(4) 0.003(4) 0.026(5)
C21 0.079(5) 0.088(5) 0.055(4) -0.004(4) 0.013(4) -0.013(4)
O1 0.091(4) 0.068(3) 0.114(4) -0.007(3) -0.001(3) 0.008(3)
O2 0.056(3) 0.096(3) 0.050(2) -0.015(2) -0.009(2) 0.019(2)
O3 0.071(3) 0.065(3) 0.042(2) -0.0057(19) 0.003(2) 0.007(2)
O4 0.093(4) 0.069(3) 0.098(4) -0.004(3) -0.002(3) 0.013(3)
O5 0.323(14) 0.154(8) 0.286(13) -0.097(9) 0.179(13) -0.044(9)
O6 0.091(4) 0.112(4) 0.044(3) -0.011(2) 0.002(2) 0.025(3)
O7 0.069(3) 0.099(4) 0.050(2) -0.016(2) 0.002(2) 0.016(3)

loop_
_atom_type_symbol
_atom_type_description
_atom_type_scat_dispersion_real
_atom_type_scat_dispersion_imag
_atom_type_scat_source
C C 0.0181 0.0091 'International Tables Vol C Tables 4.2.6.8 and 6.1.1.4'
H H 0.0000 0.0000 'International Tables Vol C Tables 4.2.6.8 and 6.1.1.4'
O O 0.0492 0.0322 'International Tables Vol C Tables 4.2.6.8 and 6.1.1.4'

loop_
_geom_angle_atom_site_label_1
_geom_angle_atom_site_label_2
_geom_angle_atom_site_label_3
_geom_angle
O1 C1 C2 121.8(7)
O1 C1 C10 122.0(6)
C2 C1 C10 115.9(6)
C1 C2 C3 110.5(6)
C1 C2 H2A 109.5
C3 C2 H2A 109.6
C1 C2 H2B 109.6
C3 C2 H2B 109.6
H2A C2 H2B 108.1
C2 C3 C4 111.0(6)
C2 C3 H3A 109.4
C4 C3 H3A 109.4
C2 C3 H3B 109.4
C4 C3 H3B 109.5
H3A C3 H3B 108.0
O3 C4 O2 105.8(5)
O3 C4 C5 110.5(5)
O2 C4 C5 108.7(5)
O3 C4 C3 109.6(5)
O2 C4 C3 108.8(5)
C5 C4 C3 113.2(6)
C4 C5 C6 111.2(5)
C4 C5 C10 114.8(5)
C6 C5 C10 110.5(5)
C4 C5 H5 106.6
C6 C5 H5 106.6
C10 C5 H5 106.6
C7 C6 C5 113.9(5)
C7 C6 H6A 108.8
C5 C6 H6A 108.8
C7 C6 H6B 108.8
C5 C6 H6B 108.8
H6A C6 H6B 107.7
O4 C7 C6 121.4(6)
O4 C7 C8 123.3(6)
C6 C7 C8 115.3(6)
C7 C8 C21 106.8(5)
C7 C8 C9 109.1(5)
C21 C8 C9 114.3(5)
C7 C8 C14 108.8(5)
C21 C8 C14 110.5(5)
C9 C8 C14 107.2(5)
C11 C9 C8 112.5(5)
C11 C9 C10 114.9(5)
C8 C9 C10 114.6(5)
C11 C9 H9 104.4
C8 C9 H9 104.4
C10 C9 H9 104.4
C17 C10 C1 105.7(5)
C17 C10 C5 108.5(5)
C1 C10 C5 109.5(5)
C17 C10 C9 115.8(5)
C1 C10 C9 107.5(5)
C5 C10 C9 109.7(5)
C12 C11 C9 109.4(6)
C12 C11 H11A 109.8
C9 C11 H11A 109.8
C12 C11 H11B 109.8
C9 C11 H11B 109.8
H11A C11 H11B 108.3
C13 C12 C11 109.7(6)
C13 C12 H12A 109.7
C11 C12 H12A 109.7
C13 C12 H12B 109.7
C11 C12 H12B 109.8
H12A C12 H12B 108.2
C12 C13 C14 113.3(6)
C12 C13 H13A 108.9
C14 C13 H13A 108.9
C12 C13 H13B 108.9
C14 C13 H13B 108.9
H13A C13 H13B 107.7
C15 C14 C8 114.8(6)
C15 C14 C13 108.8(6)
C8 C14 C13 110.7(5)
C15 C14 H14 107.4
C8 C14 H14 107.4
C13 C14 H14 107.4
C16 C15 C14 115.7(8)
C16 C15 H15A 108.3
C14 C15 H15A 108.4
C16 C15 H15B 108.4
C14 C15 H15B 108.3
H15A C15 H15B 107.4
O5 C16 C15 124.9(12)
O5 C16 H16 117.5
C15 C16 H16 117.5
O6 C17 O7 122.9(6)
O6 C17 C10 123.2(6)
O7 C17 C10 113.8(5)
O7 C18 H18A 109.5
O7 C18 H18B 109.5
H18A C18 H18B 109.5
O7 C18 H18C 109.4
H18A C18 H18C 109.5
H18B C18 H18C 109.5
O2 C19 C20 105.2(6)
O2 C19 H19A 110.7
C20 C19 H19A 110.7
O2 C19 H19B 110.7
C20 C19 H19B 110.7
H19A C19 H19B 108.8
O3 C20 C19 103.0(5)
O3 C20 H20A 111.2
C19 C20 H20A 111.2
O3 C20 H20B 111.2
C19 C20 H20B 111.2
H20A C20 H20B 109.1
C8 C21 H21A 109.5
C8 C21 H21B 109.5
H21A C21 H21B 109.5
C8 C21 H21C 109.5
H21A C21 H21C 109.5
H21B C21 H21C 109.5
C4 O2 C19 108.9(5)
C4 O3 C20 107.6(5)
C17 O7 C18 114.7(5)

loop_
_geom_bond_atom_site_label_1
_geom_bond_atom_site_label_2
_geom_bond_distance
C1 O1 1.206(8)
C1 C2 1.511(9)
C1 C10 1.538(10)
C2 C3 1.525(10)
C2 H2A 0.9700
C2 H2B 0.9700
C3 C4 1.509(10)
C3 H3A 0.9700
C3 H3B 0.9700
C4 O3 1.428(7)
C4 O2 1.430(7)
C4 C5 1.529(9)
C5 C6 1.528(9)
C5 C10 1.541(8)
C5 H5 0.9800
C6 C7 1.507(9)
C6 H6A 0.9700
C6 H6B 0.9700
C7 O4 1.205(8)
C7 C8 1.528(9)
C8 C21 1.537(9)
C8 C9 1.557(8)
C8 C14 1.565(8)
C9 C11 1.534(8)
C9 C10 1.581(8)
C9 H9 0.9800
C10 C17 1.539(9)
C11 C12 1.530(9)
C11 H11A 0.9700
C11 H11B 0.9700
C12 C13 1.510(10)
C12 H12A 0.9700
C12 H12B 0.9700
C13 C14 1.544(9)
C13 H13A 0.9700
C13 H13B 0.9700
C14 C15 1.535(10)
C14 H14 0.9800
C15 C16 1.446(13)
C15 H15A 0.9700
C15 H15B 0.9700
C16 O5 1.166(12)
C16 H16 0.9300
C17 O6 1.196(7)
C17 O7 1.327(8)
C18 O7 1.420(8)
C18 H18A 0.9600
C18 H18B 0.9600
C18 H18C 0.9600
C19 O2 1.419(8)
C19 C20 1.483(9)
C19 H19A 0.9700
C19 H19B 0.9700
C20 O3 1.428(8)
C20 H20A 0.9700
C20 H20B 0.9700
C21 H21A 0.9600
C21 H21B 0.9600
C21 H21C 0.9600

loop_
_geom_torsion_atom_site_label_1
_geom_torsion_atom_site_label_2
_geom_torsion_atom_site_label_3
_geom_torsion_atom_site_label_4
_geom_torsion
O1 C1 C2 C3 -119.0(7)
C10 C1 C2 C3 55.0(8)
C1 C2 C3 C4 -55.7(8)
C2 C3 C4 O3 -69.7(7)
C2 C3 C4 O2 175.1(5)
C2 C3 C4 C5 54.2(7)
O3 C4 C5 C6 -53.1(6)
O2 C4 C5 C6 62.5(6)
C3 C4 C5 C6 -176.5(5)
O3 C4 C5 C10 73.2(7)
O2 C4 C5 C10 -171.1(5)
C3 C4 C5 C10 -50.2(7)
C4 C5 C6 C7 73.8(7)
C10 C5 C6 C7 -54.9(7)
C5 C6 C7 O4 -127.7(7)
C5 C6 C7 C8 53.2(7)
O4 C7 C8 C21 -103.8(7)
C6 C7 C8 C21 75.3(7)
O4 C7 C8 C9 132.2(7)
C6 C7 C8 C9 -48.8(7)
O4 C7 C8 C14 15.5(9)
C6 C7 C8 C14 -165.4(5)
C7 C8 C9 C11 -176.1(5)
C21 C8 C9 C11 64.4(7)
C14 C8 C9 C11 -58.4(7)
C7 C8 C9 C10 50.1(7)
C21 C8 C9 C10 -69.5(7)
C14 C8 C9 C10 167.8(5)
O1 C1 C10 C17 8.6(8)
C2 C1 C10 C17 -165.4(6)
O1 C1 C10 C5 125.2(7)
C2 C1 C10 C5 -48.8(7)
O1 C1 C10 C9 -115.6(7)
C2 C1 C10 C9 70.4(7)
C4 C5 C10 C17 160.1(5)
C6 C5 C10 C17 -73.2(6)
C4 C5 C10 C1 45.2(7)
C6 C5 C10 C1 171.9(5)
C4 C5 C10 C9 -72.6(7)
C6 C5 C10 C9 54.1(6)
C11 C9 C10 C17 -63.9(7)
C8 C9 C10 C17 68.8(7)
C11 C9 C10 C1 53.9(7)
C8 C9 C10 C1 -173.4(5)
C11 C9 C10 C5 173.0(5)
C8 C9 C10 C5 -54.3(7)
C8 C9 C11 C12 60.8(7)
C10 C9 C11 C12 -165.5(6)
C9 C11 C12 C13 -57.6(9)
C11 C12 C13 C14 57.1(8)
C7 C8 C14 C15 -64.0(8)
C21 C8 C14 C15 52.9(8)
C9 C8 C14 C15 178.1(6)
C7 C8 C14 C13 172.3(5)
C21 C8 C14 C13 -70.7(7)
C9 C8 C14 C13 54.4(7)
C12 C13 C14 C15 176.5(6)
C12 C13 C14 C8 -56.6(8)
C8 C14 C15 C16 137.8(9)
C13 C14 C15 C16 -97.6(10)
C14 C15 C16 O5 6(2)
C1 C10 C17 O6 102.3(8)
C5 C10 C17 O6 -15.0(9)
C9 C10 C17 O6 -138.8(7)
C1 C10 C17 O7 -75.1(7)
C5 C10 C17 O7 167.5(5)
C9 C10 C17 O7 43.7(8)
O2 C19 C20 O3 28.5(8)
O3 C4 O2 C19 -2.8(7)
C5 C4 O2 C19 -121.5(6)
C3 C4 O2 C19 114.8(6)
C20 C19 O2 C4 -16.1(8)
O2 C4 O3 C20 21.6(7)
C5 C4 O3 C20 139.0(6)
C3 C4 O3 C20 -95.5(6)
C19 C20 O3 C4 -30.9(7)
O6 C17 O7 C18 -5.0(10)
C10 C17 O7 C18 172.5(6)

loop_
_cod_related_entry_id
_cod_related_entry_database
_cod_related_entry_code
1 ChemSpider 4142816
